data_4511187
loop_
_publ_author_name
'Seaton, Colin C.'
'Parkin, Andrew'
'Wilson, Chick C.'
'Blagden, Nicholas'

_publ_section_title
;
 Controlling the Formation of Benzoic Acid: Isonicotinamide Molecular
 Complexes
;
_journal_issue 1
_journal_name_full 'Crystal Growth &amp; Design'
_journal_page_first 47
_journal_paper_doi 10.1021/cg701024c
_journal_volume 9
_journal_year 2009
_chemical_formula_moiety 'C6 H8 N2 O2'
_chemical_formula_sum 'C6 H8 N2 O2'
_chemical_formula_weight 140.14
_space_group_IT_number 14
_symmetry_cell_setting monoclinic
_symmetry_space_group_name_Hall '-P 2yn'
_symmetry_space_group_name_H-M 'P 1 21/n 1'
_atom_sites_solution_hydrogens mixed
_atom_sites_solution_primary direct
_audit_creation_date 07-02-15
_audit_creation_method CRYSTALS_ver_12.83
_cell_angle_alpha 90
_cell_angle_beta 93.097(5)
_cell_angle_gamma 90
_cell_formula_units_Z 8
_cell_length_a 7.421(4)
_cell_length_b 10.817(5)
_cell_length_c 16.663(11)
_cell_measurement_reflns_used 6183
_cell_measurement_temperature 150
_cell_measurement_theta_max 28
_cell_measurement_theta_min 3
_cell_volume 1335.6(13)
_computing_cell_refinement FSPROCESS/CrystalClear
_computing_data_collection d*trek/CrystalClear
_computing_data_reduction FSPROCESS/CrystalClear
_computing_molecular_graphics 'CAMERON (Watkin et al., 1996)'
_computing_publication_material 'CRYSTALS (Betteridge et al., 2003)'
_computing_structure_refinement 'CRYSTALS (Betteridge et al., 2003)'
_computing_structure_solution 'SIR92 (Altomare et al., 1994)'
_diffrn_ambient_temperature 150
_diffrn_measured_fraction_theta_full 0.938
_diffrn_measured_fraction_theta_max 0.914
_diffrn_measurement_device_type 'Rigaku R-AXIS RAPID Image Plate diffractometer'
_diffrn_measurement_method \w
_diffrn_radiation_monochromator graphite
_diffrn_radiation_type 'Mo K\a'
_diffrn_radiation_wavelength 0.71073
_diffrn_reflns_av_R_equivalents 0.026
_diffrn_reflns_limit_h_max 9
_diffrn_reflns_limit_h_min -9
_diffrn_reflns_limit_k_max 14
_diffrn_reflns_limit_k_min -14
_diffrn_reflns_limit_l_max 21
_diffrn_reflns_limit_l_min -21
_diffrn_reflns_number 9744
_diffrn_reflns_theta_full 25.011
_diffrn_reflns_theta_max 27.485
_diffrn_reflns_theta_min 3.069
_diffrn_standards_number 0
_exptl_absorpt_coefficient_mu 0.107
_exptl_absorpt_correction_T_max 0.99
_exptl_absorpt_correction_T_min 0.97
_exptl_absorpt_correction_type multi-scan
_exptl_crystal_colour colourless
_exptl_crystal_density_diffrn 1.394
_exptl_crystal_description block
_exptl_crystal_F_000 592
_exptl_crystal_size_max 0.40
_exptl_crystal_size_mid 0.15
_exptl_crystal_size_min 0.10
_refine_diff_density_max 0.46
_refine_diff_density_min -0.47
_refine_ls_extinction_coef 41(17)
_refine_ls_extinction_method 'Larson (1970), Equation 22'
_refine_ls_goodness_of_fit_ref 0.8924
_refine_ls_hydrogen_treatment mixed
_refine_ls_matrix_type full
_refine_ls_number_parameters 206
_refine_ls_number_reflns 2787
_refine_ls_number_restraints 0
_refine_ls_R_factor_all 0.0825
_refine_ls_R_factor_gt 0.0439
_refine_ls_shift/su_max 0.000281
_refine_ls_structure_factor_coef Fsqd
_refine_ls_weighting_details
;
 Method= Modified Sheldrick 
 w=1/[\s^2^(F^2^) + ( 0.05P)^2^ + 0.00P] 
 ,where P=(max(Fo^2^,0) + 2Fc^2^)/3 
;
_refine_ls_weighting_scheme calc
_refine_ls_wR_factor_all 0.1153
_refine_ls_wR_factor_gt 0.1056
_refine_ls_wR_factor_ref 0.1153
_reflns_limit_h_max 9
_reflns_limit_h_min -9
_reflns_limit_k_max 14
_reflns_limit_k_min 0
_reflns_limit_l_max 21
_reflns_limit_l_min 0
_reflns_number_gt 1628
_reflns_number_total 2789
_reflns_threshold_expression I>2.0\s(I)
_oxford_diffrn_Wilson_B_factor 0.00
_oxford_diffrn_Wilson_scale 0.00
_oxford_refine_ls_scale 2.35(3)
_oxford_structure_analysis_title 'cs20 at 150K'
_cod_data_source_file monohydrate.cif
_cod_data_source_block monohydrate
_cod_depositor_comments
;
The following automatic conversions were performed:

'_symmetry_cell_setting' value 'Monoclinic' changed to 'monoclinic'
according to
/usr/data/users/saulius/automatic-downloads/retrospective/ACS/lib/dictionaries/cif_core.dic
dictionary named 'cif_core.dic' version 2.4.2 from 2011-04-26.

Automatic conversion script
Id: cif_fix_values 2281 2013-09-26 08:29:07Z andrius 
;
_cod_original_sg_symbol_H-M 'P 1 21/n 1 '
_cod_database_code 4511187

loop_
_symmetry_equiv_pos_as_xyz
x,y,z
-x,-y,-z
-x+1/2,y+1/2,-z+1/2
x+1/2,-y+1/2,z+1/2

loop_
_atom_site_label
_atom_site_type_symbol
_atom_site_fract_x
_atom_site_fract_y
_atom_site_fract_z
_atom_site_U_iso_or_equiv
_atom_site_occupancy
_atom_site_adp_type
_atom_site_refinement_flags_posn
O1 O -0.78724(19) 0.33330(13) 0.52589(8) 0.0225 1.0000 Uani .
N2 N -0.8610(2) 0.48968(17) 0.60741(11) 0.0232 1.0000 Uani .
N3 N -0.6449(2) 0.51122(17) 0.41173(11) 0.0223 1.0000 Uani .
O4 O -0.72008(19) 0.66683(13) 0.49382(9) 0.0246 1.0000 Uani .
N5 N -0.9804(2) 0.10928(16) 0.77172(10) 0.0209 1.0000 Uani .
O6 O -0.8015(2) 0.90137(14) 0.55265(10) 0.0298 1.0000 Uani .
O7 O -0.8107(2) 0.10683(16) 0.44329(10) 0.0309 1.0000 Uani .
C8 C -0.8873(3) 0.28110(18) 0.65502(12) 0.0162 1.0000 Uani .
N9 N -0.5227(2) 0.89786(17) 0.25281(11) 0.0238 1.0000 Uani .
C10 C -0.9033(3) 0.2180(2) 0.79180(13) 0.0221 1.0000 Uani .
C11 C -0.5960(3) 0.7893(2) 0.23105(13) 0.0222 1.0000 Uani .
C12 C -0.6125(3) 0.72106(18) 0.36656(12) 0.0167 1.0000 Uani .
C13 C -0.5399(3) 0.83479(19) 0.38991(12) 0.0191 1.0000 Uani .
C14 C -0.4970(3) 0.91874(19) 0.33196(13) 0.0224 1.0000 Uani .
C15 C -0.8414(3) 0.37054(19) 0.59066(13) 0.0183 1.0000 Uani .
C3 C -0.6426(3) 0.69897(18) 0.28474(12) 0.0188 1.0000 Uani .
C4 C -0.9639(3) 0.16779(19) 0.63379(12) 0.0185 1.0000 Uani .
C6 C -1.0084(3) 0.08689(19) 0.69298(13) 0.0195 1.0000 Uani .
C2 C -0.8548(3) 0.30520(19) 0.73618(12) 0.0195 1.0000 Uani .
C1 C -0.6630(3) 0.62998(19) 0.42899(13) 0.0189 1.0000 Uani .
H1 H -0.906(3) 0.516(2) 0.6527(13) 0.0300 1.0000 Uiso .
H2 H -0.800(3) 0.174(2) 0.4758(13) 0.0300 1.0000 Uiso .
H3 H -0.835(3) 0.549(2) 0.5654(13) 0.0300 1.0000 Uiso .
H4 H -0.600(3) 0.4857(19) 0.3616(13) 0.0300 1.0000 Uiso .
H6 H -0.685(3) 0.451(2) 0.4455(13) 0.0300 1.0000 Uiso .
H7 H -0.803(3) 0.045(2) 0.4745(13) 0.0300 1.0000 Uiso .
H8 H -0.778(3) 0.828(2) 0.5286(13) 0.0300 1.0000 Uiso .
H9 H -0.927(3) 0.8936(19) 0.5592(12) 0.0300 1.0000 Uiso .
H101 H -0.8798 0.2367 0.8502 0.0251 1.0000 Uiso R
H111 H -0.6184 0.7725 0.1723 0.0252 1.0000 Uiso R
H131 H -0.5192 0.8554 0.4482 0.0220 1.0000 Uiso R
H141 H -0.4438 0.9998 0.3497 0.0256 1.0000 Uiso R
H31 H -0.6964 0.6190 0.2652 0.0214 1.0000 Uiso R
H41 H -0.9865 0.1454 0.5759 0.0213 1.0000 Uiso R
H61 H -1.0648 0.0062 0.6765 0.0236 1.0000 Uiso R
H21 H -0.7971 0.3847 0.7543 0.0211 1.0000 Uiso R

loop_
_atom_site_aniso_label
_atom_site_aniso_U_11
_atom_site_aniso_U_22
_atom_site_aniso_U_33
_atom_site_aniso_U_23
_atom_site_aniso_U_13
_atom_site_aniso_U_12
O1 0.0336(9) 0.0170(8) 0.0179(9) -0.0004(7) 0.0101(7) -0.0006(7)
N2 0.0347(11) 0.0162(10) 0.0199(11) -0.0014(8) 0.0111(9) -0.0010(9)
N3 0.0323(11) 0.0164(10) 0.0193(11) 0.0010(8) 0.0101(9) -0.0019(9)
O4 0.0371(9) 0.0162(8) 0.0218(9) 0.0008(7) 0.0130(7) 0.0032(7)
N5 0.0267(10) 0.0175(9) 0.0188(10) 0.0008(8) 0.0032(8) -0.0021(9)
O6 0.0354(9) 0.0220(9) 0.0314(10) -0.0069(7) -0.0026(8) 0.0026(8)
O7 0.0437(10) 0.0226(9) 0.0266(10) -0.0043(7) 0.0025(8) 0.0019(9)
C8 0.0169(11) 0.0153(11) 0.0167(12) -0.0007(9) 0.0041(9) 0.0005(9)
N9 0.0289(10) 0.0229(10) 0.0202(11) 0.0021(8) 0.0067(8) 0.0002(9)
C10 0.0276(12) 0.0244(12) 0.0142(12) -0.0020(10) 0.0014(9) 0.0007(10)
C11 0.0281(13) 0.0224(12) 0.0163(12) 0.0007(10) 0.0036(10) 0.0013(10)
C12 0.0152(10) 0.0164(11) 0.0189(12) 0.0010(9) 0.0054(9) 0.0048(9)
C13 0.0225(12) 0.0201(11) 0.0149(12) -0.0018(9) 0.0021(9) -0.0005(9)
C14 0.0235(12) 0.0191(12) 0.0250(13) 0.0009(10) 0.0034(10) -0.0014(10)
C15 0.0178(11) 0.0178(12) 0.0197(13) 0.0006(9) 0.0046(9) -0.0013(9)
C3 0.0212(11) 0.0164(12) 0.0189(12) -0.0023(9) 0.0024(9) 0.0021(9)
C4 0.0239(12) 0.0184(11) 0.0136(11) -0.0032(9) 0.0039(9) -0.0001(10)
C6 0.0219(11) 0.0169(11) 0.0200(12) -0.0007(9) 0.0045(9) 0.0002(10)
C2 0.0209(11) 0.0174(12) 0.0204(12) -0.0009(9) 0.0035(9) 0.0001(9)
C1 0.0200(11) 0.0185(12) 0.0185(12) -0.0004(9) 0.0037(9) -0.0002(9)

loop_
_atom_type_symbol
_atom_type_scat_dispersion_real
_atom_type_scat_dispersion_imag
_atom_type_scat_Cromer_Mann_a1
_atom_type_scat_Cromer_Mann_b1
_atom_type_scat_Cromer_Mann_a2
_atom_type_scat_Cromer_Mann_b2
_atom_type_scat_Cromer_Mann_a3
_atom_type_scat_Cromer_Mann_b3
_atom_type_scat_Cromer_Mann_a4
_atom_type_scat_Cromer_Mann_b4
_atom_type_scat_Cromer_Mann_c
_atom_type_scat_source
C 0.0033 0.0016 2.3100 20.8439 1.0200 10.2075 1.5886 0.5687 0.8650 51.6512 0.2156 'International Tables Vol C 4.2.6.8 and 6.1.1.4'
H 0.0000 0.0000 0.4930 10.5109 0.3229 26.1257 0.1402 3.1424 0.0408 57.7998 0.0030 'International Tables Vol C 4.2.6.8 and 6.1.1.4'
N 0.0061 0.0033 12.2126 0.0057 3.1322 9.8933 2.0125 28.9975 1.1663 0.5826 -11.5290 'International Tables Vol C 4.2.6.8 and 6.1.1.4'
O 0.0106 0.0060 3.0485 13.2771 2.2868 5.7011 1.5463 0.3239 0.8670 32.9089 0.2508 'International Tables Vol C 4.2.6.8 and 6.1.1.4'

loop_
_geom_angle_atom_site_label_1
_geom_angle_atom_site_label_2
_geom_angle_atom_site_label_3
_geom_angle
_geom_angle_publ_flag
C15 N2 H1 122.6(14) no
C15 N2 H3 117.5(12) no
H1 N2 H3 119.6(19) no
C1 N3 H4 120.9(13) no
C1 N3 H6 120.6(13) no
H4 N3 H6 118.2(18) no
C10 N5 C6 116.37(18) yes
H8 O6 H9 100.9(18) no
H2 O7 H7 105.3(20) no
C15 C8 C4 119.58(19) yes
C15 C8 C2 122.90(19) yes
C4 C8 C2 117.52(19) yes
C11 N9 C14 116.68(19) yes
N5 C10 C2 123.6(2) yes
N5 C10 H101 118.0 no
C2 C10 H101 118.4 no
N9 C11 C3 124.0(2) yes
N9 C11 H111 118.0 no
C3 C11 H111 118.1 no
C13 C12 C3 117.76(19) yes
C13 C12 C1 119.75(19) yes
C3 C12 C1 122.43(18) yes
C12 C13 C14 119.25(19) yes
C12 C13 H131 120.4 no
C14 C13 H131 120.4 no
C13 C14 N9 123.6(2) yes
C13 C14 H141 118.3 no
N9 C14 H141 118.1 no
C8 C15 N2 116.40(19) yes
C8 C15 O1 120.72(18) yes
N2 C15 O1 122.88(19) yes
C12 C3 C11 118.75(19) yes
C12 C3 H31 120.5 no
C11 C3 H31 120.7 no
C8 C4 C6 119.39(19) yes
C8 C4 H41 120.3 no
C6 C4 H41 120.3 no
C4 C6 N5 123.9(2) yes
C4 C6 H61 118.2 no
N5 C6 H61 117.9 no
C8 C2 C10 119.17(19) yes
C8 C2 H21 120.4 no
C10 C2 H21 120.4 no
C12 C1 N3 117.11(19) yes
C12 C1 O4 120.11(18) yes
N3 C1 O4 122.8(2) yes

loop_
_geom_bond_atom_site_label_1
_geom_bond_atom_site_label_2
_geom_bond_distance
_geom_bond_publ_flag
O1 C15 1.239(2) yes
N2 C15 1.328(3) yes
N2 H1 0.89(2) no
N2 H3 0.98(2) no
N3 C1 1.325(3) yes
N3 H4 0.96(2) no
N3 H6 0.92(2) no
O4 C1 1.247(2) yes
N5 C10 1.342(3) yes
N5 C6 1.339(3) yes
O6 H8 0.91(2) no
O6 H9 0.95(2) no
O7 H2 0.91(2) no
O7 H7 0.85(2) no
C8 C15 1.497(3) yes
C8 C4 1.389(3) yes
C8 C2 1.386(3) yes
N9 C11 1.336(3) yes
N9 C14 1.341(3) yes
C10 C2 1.384(3) yes
C10 H101 1.000 no
C11 C3 1.381(3) yes
C11 H111 1.000 no
C12 C13 1.390(3) yes
C12 C3 1.390(3) yes
C12 C1 1.495(3) yes
C13 C14 1.375(3) yes
C13 H131 1.000 no
C14 H141 1.000 no
C3 H31 1.000 no
C4 C6 1.372(3) yes
C4 H41 1.000 no
C6 H61 1.000 no
C2 H21 1.000 no

loop_
_geom_hbond_atom_site_label_D
_geom_hbond_atom_site_label_H
_geom_hbond_atom_site_label_A
_geom_hbond_site_symmetry_A
_geom_hbond_angle_DHA
_geom_hbond_distance_DH
_geom_hbond_distance_HA
_geom_hbond_distance_DA
_geom_hbond_publ_flag
N2 H1 N9 4_465 172 0.89 2.13 3.017(2) yes
O7 H2 O1 . 169 0.91 1.91 2.811(2) yes
N2 H3 O4 . 165 0.98 1.97 2.926(2) yes
N3 H4 N5 4_554 165 0.96 2.06 2.990(2) yes
N3 H6 O1 . 174 0.92 2.03 2.942(2) yes
O7 H7 O6 1_545 176 0.85 2.03 2.873(2) yes
O6 H8 O4 . 172 0.91 1.90 2.798(2) yes
O6 H9 O7 2_366 171 0.95 1.94 2.884(2) yes
